data_7124133
loop_
_publ_author_name
'Lama, Prem'
'Hazra, Arpan'
'Barbour, Len'

_publ_section_title
;
 Accordion and layer-sliding motion to produce anomalous thermal expansion
 behaviour in 2D-coordination polymers
;
_journal_name_full 'Chemical Communications'
_journal_paper_doi 10.1039/C9CC06634A
_journal_year 2019
_chemical_formula_sum 'C32 H29 N3 O9 Zn2'
_chemical_formula_weight 730.32
_space_group_crystal_system monoclinic
_space_group_IT_number 11
_space_group_name_Hall '-P 2yb'
_space_group_name_H-M_alt 'P 1 21/m 1'
_symmetry_space_group_name_Hall '-P 2yb'
_symmetry_space_group_name_H-M 'P 1 21/m 1'
_atom_sites_solution_hydrogens geom
_audit_creation_method SHELXL-2016/6
_audit_update_record
;
2019-08-14 deposited with the CCDC.    2019-09-09 downloaded from the CCDC.
;
_cell_angle_alpha 90
_cell_angle_beta 109.043(1)
_cell_angle_gamma 90
_cell_formula_units_Z 2
_cell_length_a 8.3037(4)
_cell_length_b 21.5270(10)
_cell_length_c 9.4220(4)
_cell_measurement_reflns_used 9781
_cell_measurement_temperature 120(2)
_cell_measurement_theta_max 26.03
_cell_measurement_theta_min 2.47
_cell_volume 1592.05(13)
_computing_cell_refinement 'Bruker SAINT'
_computing_data_collection 'Bruker APEX3'
_computing_data_reduction 'Bruker SAINT'
_computing_molecular_graphics 'Bruker SHELXTL'
_computing_publication_material 'Bruker SHELXTL'
_computing_structure_refinement 'SHELXL-2016/6 (Sheldrick, 2016)'
_computing_structure_solution 'SHELXL-2016/6 (Sheldrick, 2016)'
_diffrn_ambient_temperature 120(2)
_diffrn_measured_fraction_theta_full 0.993
_diffrn_measured_fraction_theta_max 0.993
_diffrn_measurement_device_type 'Bruker D8 venture PHOTON II CPAD'
_diffrn_measurement_method '\f \ch and \w scans'
_diffrn_radiation_type MoK\a
_diffrn_radiation_wavelength 0.71073
_diffrn_reflns_av_R_equivalents 0.0520
_diffrn_reflns_av_unetI/netI 0.1344
_diffrn_reflns_Laue_measured_fraction_full 0.993
_diffrn_reflns_Laue_measured_fraction_max 0.993
_diffrn_reflns_limit_h_max 9
_diffrn_reflns_limit_h_min -9
_diffrn_reflns_limit_k_max 25
_diffrn_reflns_limit_k_min -25
_diffrn_reflns_limit_l_max 11
_diffrn_reflns_limit_l_min -11
_diffrn_reflns_number 40167
_diffrn_reflns_point_group_measured_fraction_full 0.993
_diffrn_reflns_point_group_measured_fraction_max 0.993
_diffrn_reflns_theta_full 24.999
_diffrn_reflns_theta_max 24.999
_diffrn_reflns_theta_min 2.475
_exptl_absorpt_coefficient_mu 1.565
_exptl_absorpt_correction_T_max 0.920
_exptl_absorpt_correction_T_min 0.511
_exptl_absorpt_correction_type multi-scan
_exptl_absorpt_process_details SADABS
_exptl_crystal_colour colorless
_exptl_crystal_density_diffrn 1.523
_exptl_crystal_description plate-like
_exptl_crystal_F_000 748
_exptl_crystal_size_max 0.496
_exptl_crystal_size_mid 0.378
_exptl_crystal_size_min 0.054
_refine_diff_density_max 0.788
_refine_diff_density_min -0.564
_refine_diff_density_rms 0.094
_refine_ls_extinction_method none
_refine_ls_goodness_of_fit_ref 1.029
_refine_ls_hydrogen_treatment constr
_refine_ls_matrix_type full
_refine_ls_number_parameters 194
_refine_ls_number_reflns 2863
_refine_ls_number_restraints 0
_refine_ls_restrained_S_all 1.029
_refine_ls_R_factor_all 0.1000
_refine_ls_R_factor_gt 0.0691
_refine_ls_shift/su_max 0.001
_refine_ls_shift/su_mean 0.000
_refine_ls_structure_factor_coef Fsqd
_refine_ls_weighting_details 'w=1/[\s^2^(Fo^2^)] where P=(Fo^2^+2Fc^2^)/3'
_refine_ls_weighting_scheme calc
_refine_ls_wR_factor_gt 0.1396
_refine_ls_wR_factor_ref 0.1477
_reflns_Friedel_coverage 0.000
_reflns_number_gt 1750
_reflns_number_total 2863
_reflns_threshold_expression 'I > 2\s(I)'
_cod_data_source_file c9cc06634a3.cif
_cod_data_source_block 2_120K
_cod_database_code 7124133
_shelx_shelxl_version_number 2016/6
_shelx_space_group_comment
;
The symmetry employed for this shelxl refinement is uniquely defined
by the following loop, which should always be used as a source of
symmetry information in preference to the above space-group names.
They are only intended as comments.
;
_shelx_estimated_absorpt_t_min 0.511
_shelx_estimated_absorpt_t_max 0.920

loop_
_space_group_symop_operation_xyz
'x, y, z'
'-x, y+1/2, -z'
'-x, -y, -z'
'x, -y-1/2, z'

loop_
_atom_site_label
_atom_site_type_symbol
_atom_site_fract_x
_atom_site_fract_y
_atom_site_fract_z
_atom_site_U_iso_or_equiv
_atom_site_adp_type
_atom_site_occupancy
_atom_site_site_symmetry_order
_atom_site_calc_flag
_atom_site_refinement_flags_posn
_atom_site_refinement_flags_adp
_atom_site_refinement_flags_occupancy
_atom_site_disorder_assembly
_atom_site_disorder_group
Zn1 Zn 0.35884(9) 0.50039(4) 0.60577(7) 0.0254(3) Uani 1 1 d . . . . .
O1 O 0.3368(6) 0.5891(2) 0.5930(4) 0.0342(12) Uani 1 1 d . . . . .
O2 O 0.3976(6) 0.5851(2) 0.8394(5) 0.0367(13) Uani 1 1 d . . . . .
O3 O 0.2449(5) 0.47355(19) 0.3952(4) 0.0260(11) Uani 1 1 d . . . . .
O4 O 0.4071(5) 0.5281(2) 0.2924(4) 0.0260(11) Uani 1 1 d . . . . .
O5 O 0.454609 0.737280 0.239369 0.208(8) Uiso 0.5 1 d . . P A -1
N1 N 0.2319(6) 0.4456(2) 0.7034(5) 0.0235(13) Uani 1 1 d . . . . .
N2 N 0.684529 0.718740 0.435869 0.19(2) Uiso 0.5 1 d . . P A -1
C1 C 0.3657(8) 0.6155(3) 0.7239(7) 0.0295(17) Uani 1 1 d . . . . .
C2 C 0.3628(8) 0.6845(3) 0.7245(6) 0.0253(16) Uani 1 1 d . . . . .
C3 C 0.3752(8) 0.7176(3) 0.8551(6) 0.0319(18) Uani 1 1 d . . . . .
H3 H 0.383685 0.695785 0.944873 0.038 Uiso 1 1 calc R U . . .
C4 C 0.3534(8) 0.7177(3) 0.5931(6) 0.0291(17) Uani 1 1 d . . . . .
H4 H 0.346999 0.695815 0.503918 0.035 Uiso 1 1 calc R U . . .
C5 C 0.2712(7) 0.5004(3) 0.2855(6) 0.0243(14) Uani 1 1 d . . . . .
C6 C 0.1306(7) 0.5001(3) 0.1375(6) 0.0225(14) Uani 1 1 d . . . . .
C7 C 0.1480(8) 0.5345(3) 0.0173(6) 0.0246(16) Uani 1 1 d . . . . .
H7 H 0.248617 0.557907 0.029417 0.030 Uiso 1 1 calc R U . . .
C8 C -0.0178(8) 0.4658(3) 0.1195(6) 0.0224(16) Uani 1 1 d . . . . .
H8 H -0.029413 0.442533 0.201297 0.027 Uiso 1 1 calc R U . . .
C9 C 0.3071(8) 0.4265(3) 0.8478(6) 0.0266(16) Uani 1 1 d . . . . .
H9 H 0.415547 0.442997 0.903239 0.032 Uiso 1 1 calc R U . . .
C10 C 0.2331(9) 0.3848(3) 0.9160(7) 0.0348(18) Uani 1 1 d . . . . .
H10 H 0.291065 0.372065 1.016265 0.042 Uiso 1 1 calc R U . . .
C11 C 0.0740(10) 0.3609(3) 0.8396(8) 0.0353(18) Uani 1 1 d . . . . .
C12 C -0.0048(9) 0.3813(3) 0.6942(7) 0.0360(19) Uani 1 1 d . . . . .
H12 H -0.115816 0.366922 0.639063 0.043 Uiso 1 1 calc R U . . .
C13 C 0.0775(8) 0.4225(3) 0.6294(7) 0.0277(17) Uani 1 1 d . . . . .
H13 H 0.022674 0.434922 0.528385 0.033 Uiso 1 1 calc R U . . .
C14 C -0.0046(11) 0.3104(4) 0.9042(9) 0.057(2) Uani 1 1 d . . . . .
H14A H -0.130456 0.312969 0.864344 0.068 Uiso 1 1 calc R U . . .
H14B H 0.032339 0.313629 1.015022 0.068 Uiso 1 1 calc R U . . .
C15 C 0.0573(17) 0.250000 0.8567(12) 0.065(4) Uani 1 2 d S T P . .
H15A H 0.024004 0.249999 0.745768 0.078 Uiso 1 2 calc R U P . .
H15B H 0.183340 0.250000 0.896362 0.078 Uiso 1 2 calc R U P . .
C16 C 0.544580 0.695460 0.318530 0.114(8) Uiso 0.5 1 d . . P A -1
H16 H 0.521057 0.652411 0.301376 0.137 Uiso 0.5 1 calc R U P A -1
C17 C 0.771910 0.693730 0.581570 0.103(8) Uiso 0.5 1 d . . P A -1
H17A H 0.744026 0.718335 0.657923 0.155 Uiso 0.5 1 calc R U P A -1
H17B H 0.895082 0.695172 0.600304 0.155 Uiso 0.5 1 calc R U P A -1
H17C H 0.736417 0.650569 0.586186 0.155 Uiso 0.5 1 calc R U P A -1
C18 C 0.706479 0.783569 0.453030 0.095(12) Uiso 0.5 1 d . . P A -1
H18A H 0.596618 0.803176 0.442300 0.142 Uiso 0.5 1 calc R U P A -1
H18B H 0.750948 0.799779 0.375958 0.142 Uiso 0.5 1 calc R U P A -1
H18C H 0.787129 0.792816 0.552758 0.142 Uiso 0.5 1 calc R U P A -1

loop_
_atom_site_aniso_label
_atom_site_aniso_U_11
_atom_site_aniso_U_22
_atom_site_aniso_U_33
_atom_site_aniso_U_23
_atom_site_aniso_U_13
_atom_site_aniso_U_12
Zn1 0.0204(4) 0.0379(5) 0.0113(3) 0.0031(4) -0.0038(3) -0.0038(4)
O1 0.040(3) 0.039(3) 0.015(2) 0.000(2) -0.003(2) 0.001(2)
O2 0.038(3) 0.048(3) 0.021(2) 0.006(2) 0.006(2) -0.015(3)
O3 0.024(3) 0.038(3) 0.009(2) 0.002(2) -0.0033(18) -0.006(2)
O4 0.010(2) 0.045(3) 0.017(2) 0.005(2) -0.0040(18) -0.004(2)
N1 0.016(3) 0.040(4) 0.014(3) 0.000(2) 0.004(2) 0.002(3)
C1 0.021(4) 0.045(5) 0.019(3) 0.002(4) 0.002(3) -0.006(3)
C2 0.021(4) 0.037(4) 0.014(3) 0.001(3) 0.000(3) -0.005(3)
C3 0.033(4) 0.050(5) 0.014(3) 0.006(3) 0.010(3) 0.003(3)
C4 0.031(4) 0.043(4) 0.013(3) -0.005(3) 0.006(3) -0.005(3)
C5 0.021(4) 0.030(4) 0.017(3) 0.004(3) -0.001(3) -0.002(4)
C6 0.020(3) 0.032(4) 0.012(3) -0.002(3) -0.001(2) -0.001(4)
C7 0.014(4) 0.039(4) 0.016(3) -0.001(3) -0.001(3) -0.004(3)
C8 0.019(4) 0.040(4) 0.008(3) 0.004(3) 0.005(3) 0.002(3)
C9 0.017(4) 0.046(5) 0.018(3) -0.002(3) 0.006(3) -0.001(3)
C10 0.035(5) 0.045(5) 0.021(4) 0.005(3) 0.005(3) 0.000(4)
C11 0.046(5) 0.028(4) 0.037(4) -0.001(4) 0.022(4) -0.002(4)
C12 0.027(4) 0.046(5) 0.030(4) -0.005(4) 0.002(3) -0.007(4)
C13 0.017(4) 0.041(5) 0.021(3) 0.000(3) 0.000(3) -0.003(3)
C14 0.067(7) 0.044(6) 0.060(5) 0.001(5) 0.022(5) 0.000(5)
C15 0.113(12) 0.055(9) 0.043(7) 0.000 0.050(7) 0.000

loop_
_atom_type_symbol
_atom_type_description
_atom_type_scat_dispersion_real
_atom_type_scat_dispersion_imag
_atom_type_scat_source
C C 0.0033 0.0016 'International Tables Vol C Tables 4.2.6.8 and 6.1.1.4'
H H 0.0000 0.0000 'International Tables Vol C Tables 4.2.6.8 and 6.1.1.4'
N N 0.0061 0.0033 'International Tables Vol C Tables 4.2.6.8 and 6.1.1.4'
O O 0.0106 0.0060 'International Tables Vol C Tables 4.2.6.8 and 6.1.1.4'
Zn Zn 0.2839 1.4301 'International Tables Vol C Tables 4.2.6.8 and 6.1.1.4'

loop_
_geom_angle_atom_site_label_1
_geom_angle_atom_site_label_2
_geom_angle_atom_site_label_3
_geom_angle
_geom_angle_site_symmetry_1
_geom_angle_site_symmetry_3
O1 Zn1 O4 113.61(18) . 3_666
O1 Zn1 O3 102.85(17) . .
O4 Zn1 O3 118.06(18) 3_666 .
O1 Zn1 N1 124.3(2) . .
O4 Zn1 N1 100.20(19) 3_666 .
O3 Zn1 N1 97.89(18) . .
C1 O1 Zn1 112.8(4) . .
C5 O3 Zn1 122.1(4) . .
C5 O4 Zn1 127.2(4) . 3_666
C13 N1 C9 117.2(6) . .
C13 N1 Zn1 122.7(4) . .
C9 N1 Zn1 120.0(4) . .
C16 N2 C18 118.992(1) . .
C16 N2 C17 130.436(2) . .
C18 N2 C17 104.838(2) . .
O2 C1 O1 121.9(7) . .
O2 C1 C2 122.1(6) . .
O1 C1 C2 116.0(6) . .
C3 C2 C4 118.8(6) . .
C3 C2 C1 121.1(6) . .
C4 C2 C1 120.1(6) . .
C3 C3 C2 120.7(4) 4_575 .
C3 C3 H3 119.6 4_575 .
C2 C3 H3 119.6 . .
C4 C4 C2 120.5(4) 4_575 .
C4 C4 H4 119.7 4_575 .
C2 C4 H4 119.7 . .
O4 C5 O3 124.5(5) . .
O4 C5 C6 117.6(5) . .
O3 C5 C6 117.9(5) . .
C7 C6 C8 120.0(5) . .
C7 C6 C5 119.7(6) . .
C8 C6 C5 120.2(5) . .
C8 C7 C6 119.7(6) 3_565 .
C8 C7 H7 120.2 3_565 .
C6 C7 H7 120.2 . .
C7 C8 C6 120.3(5) 3_565 .
C7 C8 H8 119.9 3_565 .
C6 C8 H8 119.9 . .
N1 C9 C10 122.7(6) . .
N1 C9 H9 118.7 . .
C10 C9 H9 118.7 . .
C9 C10 C11 120.2(6) . .
C9 C10 H10 119.9 . .
C11 C10 H10 119.9 . .
C10 C11 C12 117.4(7) . .
C10 C11 C14 122.0(7) . .
C12 C11 C14 120.4(7) . .
C13 C12 C11 120.0(6) . .
C13 C12 H12 120.0 . .
C11 C12 H12 120.0 . .
N1 C13 C12 122.5(6) . .
N1 C13 H13 118.7 . .
C12 C13 H13 118.7 . .
C11 C14 C15 105.5(7) . .
C11 C14 H14A 110.6 . .
C15 C14 H14A 110.6 . .
C11 C14 H14B 110.6 . .
C15 C14 H14B 110.6 . .
H14A C14 H14B 108.8 . .
C14 C15 C14 117.8(10) 4_565 .
C14 C15 H15A 107.8 4_565 .
C14 C15 H15A 107.8 . .
C14 C15 H15B 107.8 4_565 .
C14 C15 H15B 107.8 . .
H15A C15 H15B 107.2 . .
O5 C16 N2 113.049(3) . .
O5 C16 H16 123.5 . .
N2 C16 H16 123.5 . .
N2 C17 H17A 109.5 . .
N2 C17 H17B 109.5 . .
H17A C17 H17B 109.5 . .
N2 C17 H17C 109.5 . .
H17A C17 H17C 109.5 . .
H17B C17 H17C 109.5 . .
N2 C18 H18A 109.5 . .
N2 C18 H18B 109.5 . .
H18A C18 H18B 109.5 . .
N2 C18 H18C 109.5 . .
H18A C18 H18C 109.5 . .
H18B C18 H18C 109.5 . .

loop_
_geom_bond_atom_site_label_1
_geom_bond_atom_site_label_2
_geom_bond_distance
_geom_bond_site_symmetry_2
Zn1 O1 1.919(4) .
Zn1 O4 1.964(4) 3_666
Zn1 O3 1.985(4) .
Zn1 N1 1.995(5) .
O1 C1 1.307(7) .
O2 C1 1.222(7) .
O3 C5 1.264(7) .
O4 C5 1.259(7) .
O5 C16 1.24951(4) .
N1 C13 1.340(7) .
N1 C9 1.362(7) .
N2 C16 1.40909(4) .
N2 C18 1.40988(7) .
N2 C17 1.43210(5) .
C1 C2 1.486(9) .
C2 C3 1.397(8) .
C2 C4 1.409(8) .
C3 C3 1.394(12) 4_575
C3 H3 0.9500 .
C4 C4 1.390(12) 4_575
C4 H4 0.9500 .
C5 C6 1.498(7) .
C6 C7 1.399(8) .
C6 C8 1.400(8) .
C7 C8 1.386(7) 3_565
C7 H7 0.9500 .
C8 H8 0.9500 .
C9 C10 1.362(9) .
C9 H9 0.9500 .
C10 C11 1.381(9) .
C10 H10 0.9500 .
C11 C12 1.383(9) .
C11 C14 1.495(10) .
C12 C13 1.378(9) .
C12 H12 0.9500 .
C13 H13 0.9500 .
C14 C15 1.519(9) .
C14 H14A 0.9900 .
C14 H14B 0.9900 .
C15 H15A 0.9900 .
C15 H15B 0.9900 .
C16 H16 0.9500 .
C17 H17A 0.9800 .
C17 H17B 0.9800 .
C17 H17C 0.9800 .
C18 H18A 0.9800 .
C18 H18B 0.9800 .
C18 H18C 0.9800 .
